data_2204311
loop_
_publ_author_name
'Sch\"odel, Frauke'
'Lerner, Hans-Wolfram'
'Bolte, Michael'

_publ_section_title
;
 Tetra-<i>n</i>-butylammonium hexafluorophosphate
;
_journal_issue 10
_journal_name_full 'Acta Crystallographica Section E'
_journal_page_first o1680
_journal_page_last o1681
_journal_paper_doi 10.1107/S1600536804021300
_journal_volume 60
_journal_year 2004
_chemical_formula_iupac 'C16 H36 N +, P F6 -'
_chemical_formula_moiety 'C16 H36 N +, P F6 -'
_chemical_formula_sum 'C16 H36 F6 N P'
_chemical_formula_weight 387.43
_chemical_name_systematic
;
Tetra-n-butylammonium hexafluorophosphate
;
_space_group_IT_number 14
_symmetry_cell_setting monoclinic
_symmetry_space_group_name_Hall '-P 2ybc'
_symmetry_space_group_name_H-M 'P 1 21/c 1'
_atom_sites_solution_hydrogens geom
_atom_sites_solution_primary direct
_atom_sites_solution_secondary difmap
_audit_creation_method SHELXL-97
_cell_angle_alpha 90.00
_cell_angle_beta 91.367(16)
_cell_angle_gamma 90.00
_cell_formula_units_Z 4
_cell_length_a 9.4057(19)
_cell_length_b 13.593(2)
_cell_length_c 14.982(3)
_cell_measurement_reflns_used 7863
_cell_measurement_temperature 173(2)
_cell_measurement_theta_max 24.8
_cell_measurement_theta_min 2.6
_cell_volume 1914.9(6)
_computing_cell_refinement X-AREA
_computing_data_collection 'X-AREA (Stoe & Cie, 2001)'
_computing_data_reduction X-AREA
_computing_molecular_graphics 'XP in SHELXTL-Plus (Sheldrick, 1991)'
_computing_publication_material 'SHELXL97 and PLATON (Spek, 2003)'
_computing_structure_refinement 'SHELXL97 (Sheldrick, 1997)'
_computing_structure_solution 'SHELXS97 (Sheldrick, 1990)'
_diffrn_ambient_temperature 173(2)
_diffrn_measured_fraction_theta_full 0.999
_diffrn_measured_fraction_theta_max 0.999
_diffrn_measurement_device_type 'Stoe IPDS-II two-circle'
_diffrn_measurement_method \w
_diffrn_radiation_monochromator graphite
_diffrn_radiation_source 'fine-focus sealed tube'
_diffrn_radiation_type MoK\a
_diffrn_radiation_wavelength 0.71073
_diffrn_reflns_av_R_equivalents 0.0805
_diffrn_reflns_av_sigmaI/netI 0.0766
_diffrn_reflns_limit_h_max 11
_diffrn_reflns_limit_h_min -11
_diffrn_reflns_limit_k_max 16
_diffrn_reflns_limit_k_min -16
_diffrn_reflns_limit_l_max 16
_diffrn_reflns_limit_l_min -17
_diffrn_reflns_number 13397
_diffrn_reflns_theta_full 25.00
_diffrn_reflns_theta_max 25.03
_diffrn_reflns_theta_min 2.63
_diffrn_standards_decay_% 0
_diffrn_standards_interval_time 0
_diffrn_standards_number 0
_exptl_absorpt_coefficient_mu 0.197
_exptl_absorpt_correction_type none
_exptl_crystal_colour colourless
_exptl_crystal_density_diffrn 1.344
_exptl_crystal_density_method 'not measured'
_exptl_crystal_description plate
_exptl_crystal_F_000 832
_exptl_crystal_size_max 0.29
_exptl_crystal_size_mid 0.14
_exptl_crystal_size_min 0.12
_refine_diff_density_max 0.504
_refine_diff_density_min -0.486
_refine_ls_extinction_method none
_refine_ls_goodness_of_fit_ref 0.911
_refine_ls_hydrogen_treatment constr
_refine_ls_matrix_type full
_refine_ls_number_parameters 217
_refine_ls_number_reflns 3379
_refine_ls_number_restraints 0
_refine_ls_restrained_S_all 0.911
_refine_ls_R_factor_all 0.1072
_refine_ls_R_factor_gt 0.0570
_refine_ls_shift/su_max 0.000
_refine_ls_shift/su_mean 0.000
_refine_ls_structure_factor_coef Fsqd
_refine_ls_weighting_details 'calc w = 1/[\s^2^(Fo^2^)+(0.0896P)^2^] where P = (Fo^2^+2Fc^2^)/3'
_refine_ls_weighting_scheme calc
_refine_ls_wR_factor_gt 0.1402
_refine_ls_wR_factor_ref 0.1594
_reflns_number_gt 1764
_reflns_number_total 3379
_reflns_threshold_expression I>2\s(I)
_cod_data_source_file cv6366.cif
_cod_data_source_block I
_cod_depositor_comments
;
The following automatic conversions were performed:
'_symmetry_cell_setting' value 'Monoclinic' changed to 'monoclinic'
according to '/home/saulius/struct/CIF-dictionaries/cif_core.dic'
dictionary named 'cif_core.dic' version 2.4.1 from 2010-06-29.

Automatic conversion script
Id: cif_fix_enum 1527 2010-12-29 10:47:43Z saulius 

The following automatic conversions were performed:

'_symmetry_cell_setting' value 'Monoclinic' changed to 'monoclinic'
according to /home/saulius/struct/CIF-dictionaries/cif_core.dic
dictionary named 'cif_core.dic' version 2.4.1 from 2010-06-29.

Automatic conversion script
Id: cif_fix_values 1715 2011-07-08 13:25:40Z adriana 
;
_cod_original_sg_symbol_H-M 'P 21/c'
_cod_database_code 2204311
_cod_database_fobs_code 2204311

loop_
_symmetry_equiv_pos_as_xyz
'x, y, z'
'-x, y+1/2, -z+1/2'
'-x, -y, -z'
'x, -y-1/2, z-1/2'

loop_
_atom_site_label
_atom_site_fract_x
_atom_site_fract_y
_atom_site_fract_z
_atom_site_U_iso_or_equiv
_atom_site_adp_type
_atom_site_calc_flag
_atom_site_refinement_flags
_atom_site_occupancy
_atom_site_type_symbol
P1 0.24443(10) 0.12522(7) 0.31137(7) 0.0441(3) Uani d . 1 P
F1 0.2138(4) 0.0587(3) 0.3918(2) 0.1219(13) Uani d . 1 F
F2 0.2750(4) 0.1899(2) 0.2327(2) 0.1228(14) Uani d . 1 F
F3 0.3726(3) 0.1656(3) 0.3637(3) 0.1207(14) Uani d . 1 F
F4 0.1472(3) 0.20655(18) 0.35007(19) 0.0761(8) Uani d . 1 F
F5 0.1156(3) 0.0791(2) 0.2639(2) 0.1021(11) Uani d . 1 F
F6 0.3413(2) 0.04459(16) 0.27204(15) 0.0609(6) Uani d . 1 F
N1 0.2683(3) 0.47318(19) 0.18806(18) 0.0370(6) Uani d . 1 N
C11 0.1561(4) 0.4550(2) 0.1184(2) 0.0404(8) Uani d . 1 C
H11A 0.0703 0.4928 0.1342 0.049 Uiso calc R 1 H
H11B 0.1897 0.4812 0.0609 0.049 Uiso calc R 1 H
C12 0.1151(4) 0.3510(3) 0.1053(2) 0.0452(8) Uani d . 1 C
H12A 0.0999 0.3200 0.1641 0.054 Uiso calc R 1 H
H12B 0.1933 0.3154 0.0762 0.054 Uiso calc R 1 H
C13 -0.0166(4) 0.3421(3) 0.0494(2) 0.0451(8) Uani d . 1 C
H13A -0.0936 0.3802 0.0772 0.054 Uiso calc R 1 H
H13B 0.0001 0.3708 -0.0102 0.054 Uiso calc R 1 H
C14 -0.0625(4) 0.2387(3) 0.0387(3) 0.0560(10) Uani d . 1 C
H14A -0.1509 0.2362 0.0028 0.084 Uiso calc R 1 H
H14B -0.0786 0.2099 0.0976 0.084 Uiso calc R 1 H
H14C 0.0116 0.2013 0.0086 0.084 Uiso calc R 1 H
C21 0.2050(4) 0.4524(3) 0.2766(2) 0.0415(8) Uani d . 1 C
H21A 0.1133 0.4879 0.2793 0.050 Uiso calc R 1 H
H21B 0.1839 0.3812 0.2797 0.050 Uiso calc R 1 H
C22 0.2921(4) 0.4793(3) 0.3566(2) 0.0487(9) Uani d . 1 C
H22A 0.3105 0.5510 0.3570 0.058 Uiso calc R 1 H
H22B 0.3846 0.4447 0.3557 0.058 Uiso calc R 1 H
C23 0.2138(5) 0.4510(3) 0.4378(3) 0.0622(11) Uani d . 1 C
H23A 0.1182 0.4814 0.4348 0.075 Uiso calc R 1 H
H23B 0.2009 0.3787 0.4379 0.075 Uiso calc R 1 H
C24 0.2860(6) 0.4806(3) 0.5226(3) 0.0714(13) Uani d . 1 C
H24A 0.2289 0.4595 0.5730 0.107 Uiso calc R 1 H
H24B 0.2968 0.5522 0.5239 0.107 Uiso calc R 1 H
H24C 0.3799 0.4495 0.5268 0.107 Uiso calc R 1 H
C31 0.3182(4) 0.5769(2) 0.1823(2) 0.0395(8) Uani d . 1 C
H31A 0.3977 0.5859 0.2260 0.047 Uiso calc R 1 H
H31B 0.3566 0.5875 0.1221 0.047 Uiso calc R 1 H
C32 0.2098(4) 0.6537(2) 0.1987(2) 0.0437(8) Uani d . 1 C
H32A 0.1738 0.6470 0.2600 0.052 Uiso calc R 1 H
H32B 0.1286 0.6458 0.1560 0.052 Uiso calc R 1 H
C33 0.2748(4) 0.7528(2) 0.1875(3) 0.0465(9) Uani d . 1 C
H33A 0.3569 0.7596 0.2296 0.056 Uiso calc R 1 H
H33B 0.3107 0.7588 0.1261 0.056 Uiso calc R 1 H
C34 0.1719(4) 0.8336(3) 0.2037(3) 0.0539(10) Uani d . 1 C
H34A 0.2192 0.8972 0.1961 0.081 Uiso calc R 1 H
H34B 0.1371 0.8285 0.2646 0.081 Uiso calc R 1 H
H34C 0.0917 0.8283 0.1610 0.081 Uiso calc R 1 H
C41 0.3931(3) 0.4071(2) 0.1757(2) 0.0381(8) Uani d . 1 C
H41A 0.4645 0.4210 0.2237 0.046 Uiso calc R 1 H
H41B 0.3615 0.3382 0.1829 0.046 Uiso calc R 1 H
C42 0.4629(4) 0.4166(2) 0.0883(2) 0.0405(8) Uani d . 1 C
H42A 0.5051 0.4830 0.0833 0.049 Uiso calc R 1 H
H42B 0.3907 0.4090 0.0396 0.049 Uiso calc R 1 H
C43 0.5767(4) 0.3408(3) 0.0780(3) 0.0472(9) Uani d . 1 C
H43A 0.6344 0.3582 0.0259 0.057 Uiso calc R 1 H
H43B 0.6402 0.3420 0.1316 0.057 Uiso calc R 1 H
C44 0.5203(5) 0.2391(3) 0.0655(3) 0.0641(11) Uani d . 1 C
H44A 0.5998 0.1930 0.0600 0.096 Uiso calc R 1 H
H44B 0.4603 0.2366 0.0112 0.096 Uiso calc R 1 H
H44C 0.4639 0.2209 0.1171 0.096 Uiso calc R 1 H

loop_
_atom_site_aniso_label
_atom_site_aniso_U_11
_atom_site_aniso_U_22
_atom_site_aniso_U_33
_atom_site_aniso_U_12
_atom_site_aniso_U_13
_atom_site_aniso_U_23
P1 0.0349(5) 0.0445(5) 0.0531(6) 0.0009(4) 0.0051(4) 0.0012(4)
F1 0.165(3) 0.111(3) 0.092(2) 0.036(2) 0.057(2) 0.0431(19)
F2 0.170(3) 0.086(2) 0.116(3) 0.036(2) 0.076(2) 0.0587(19)
F3 0.0566(16) 0.148(3) 0.157(3) 0.0055(18) -0.0202(18) -0.091(3)
F4 0.0586(15) 0.0616(15) 0.109(2) 0.0122(12) 0.0167(14) -0.0220(14)
F5 0.0430(14) 0.110(2) 0.152(3) 0.0030(14) -0.0113(16) -0.060(2)
F6 0.0428(12) 0.0596(13) 0.0805(16) 0.0147(10) 0.0022(11) -0.0138(12)
N1 0.0323(14) 0.0387(15) 0.0400(15) -0.0001(12) 0.0040(12) 0.0014(12)
C11 0.0331(17) 0.0470(19) 0.0410(18) -0.0009(15) -0.0032(15) 0.0002(15)
C12 0.0388(19) 0.0438(19) 0.053(2) -0.0002(15) -0.0005(16) -0.0027(16)
C13 0.0346(17) 0.052(2) 0.048(2) -0.0016(16) -0.0022(16) -0.0041(16)
C14 0.048(2) 0.060(2) 0.060(2) -0.0044(19) -0.0014(19) -0.0142(19)
C21 0.0377(18) 0.0472(19) 0.0399(18) -0.0042(16) 0.0084(15) 0.0002(15)
C22 0.052(2) 0.053(2) 0.041(2) -0.0038(18) 0.0053(17) -0.0011(16)
C23 0.074(3) 0.069(3) 0.044(2) -0.009(2) 0.012(2) 0.001(2)
C24 0.101(4) 0.070(3) 0.043(2) -0.006(3) 0.004(2) 0.000(2)
C31 0.0370(17) 0.0354(17) 0.0462(19) -0.0032(15) 0.0032(15) 0.0025(15)
C32 0.0390(18) 0.0423(19) 0.050(2) 0.0004(15) 0.0033(16) 0.0009(16)
C33 0.047(2) 0.0400(19) 0.052(2) -0.0037(16) 0.0024(18) -0.0015(16)
C34 0.060(2) 0.044(2) 0.058(2) 0.0022(19) 0.005(2) -0.0032(17)
C41 0.0295(16) 0.0421(18) 0.0428(18) 0.0055(14) 0.0007(14) 0.0022(14)
C42 0.0381(18) 0.0422(18) 0.0414(19) 0.0013(15) 0.0033(15) -0.0001(14)
C43 0.0376(19) 0.055(2) 0.050(2) 0.0045(17) 0.0062(16) 0.0050(17)
C44 0.066(3) 0.052(2) 0.075(3) 0.009(2) 0.017(2) -0.002(2)

loop_
_atom_type_symbol
_atom_type_description
_atom_type_scat_dispersion_real
_atom_type_scat_dispersion_imag
_atom_type_scat_source
C C 0.0033 0.0016 'International Tables Vol C Tables 4.2.6.8 and 6.1.1.4'
H H 0.0000 0.0000 'International Tables Vol C Tables 4.2.6.8 and 6.1.1.4'
F F 0.0171 0.0103 'International Tables Vol C Tables 4.2.6.8 and 6.1.1.4'
N N 0.0061 0.0033 'International Tables Vol C Tables 4.2.6.8 and 6.1.1.4'
P P 0.1023 0.0942 'International Tables Vol C Tables 4.2.6.8 and 6.1.1.4'

loop_
_geom_angle_atom_site_label_1
_geom_angle_atom_site_label_2
_geom_angle_atom_site_label_3
_geom_angle
F2 P1 F3 91.7(3)
F2 P1 F5 92.2(2)
F3 P1 F5 176.0(2)
F2 P1 F1 179.7(2)
F3 P1 F1 88.2(3)
F5 P1 F1 87.8(2)
F2 P1 F6 89.43(16)
F3 P1 F6 89.14(15)
F5 P1 F6 89.98(14)
F1 P1 F6 90.29(17)
F2 P1 F4 90.12(18)
F3 P1 F4 91.00(16)
F5 P1 F4 89.92(15)
F1 P1 F4 90.16(18)
F6 P1 F4 179.53(16)
C11 N1 C31 109.6(2)
C11 N1 C41 111.1(2)
C31 N1 C41 108.2(2)
C11 N1 C21 107.5(2)
C31 N1 C21 111.3(3)
C41 N1 C21 109.1(2)
C12 C11 N1 115.5(3)
C12 C11 H11A 108.4
N1 C11 H11A 108.4
C12 C11 H11B 108.4
N1 C11 H11B 108.4
H11A C11 H11B 107.5
C11 C12 C13 111.4(3)
C11 C12 H12A 109.4
C13 C12 H12A 109.4
C11 C12 H12B 109.4
C13 C12 H12B 109.4
H12A C12 H12B 108.0
C14 C13 C12 112.1(3)
C14 C13 H13A 109.2
C12 C13 H13A 109.2
C14 C13 H13B 109.2
C12 C13 H13B 109.2
H13A C13 H13B 107.9
C13 C14 H14A 109.5
C13 C14 H14B 109.5
H14A C14 H14B 109.5
C13 C14 H14C 109.5
H14A C14 H14C 109.5
H14B C14 H14C 109.5
C22 C21 N1 116.6(3)
C22 C21 H21A 108.1
N1 C21 H21A 108.1
C22 C21 H21B 108.1
N1 C21 H21B 108.1
H21A C21 H21B 107.3
C21 C22 C23 108.9(3)
C21 C22 H22A 109.9
C23 C22 H22A 109.9
C21 C22 H22B 109.9
C23 C22 H22B 109.9
H22A C22 H22B 108.3
C24 C23 C22 113.9(4)
C24 C23 H23A 108.8
C22 C23 H23A 108.8
C24 C23 H23B 108.8
C22 C23 H23B 108.8
H23A C23 H23B 107.7
C23 C24 H24A 109.5
C23 C24 H24B 109.5
H24A C24 H24B 109.5
C23 C24 H24C 109.5
H24A C24 H24C 109.5
H24B C24 H24C 109.5
C32 C31 N1 116.0(3)
C32 C31 H31A 108.3
N1 C31 H31A 108.3
C32 C31 H31B 108.3
N1 C31 H31B 108.3
H31A C31 H31B 107.4
C31 C32 C33 109.4(3)
C31 C32 H32A 109.8
C33 C32 H32A 109.8
C31 C32 H32B 109.8
C33 C32 H32B 109.8
H32A C32 H32B 108.2
C34 C33 C32 112.2(3)
C34 C33 H33A 109.2
C32 C33 H33A 109.2
C34 C33 H33B 109.2
C32 C33 H33B 109.2
H33A C33 H33B 107.9
C33 C34 H34A 109.5
C33 C34 H34B 109.5
H34A C34 H34B 109.5
C33 C34 H34C 109.5
H34A C34 H34C 109.5
H34B C34 H34C 109.5
C42 C41 N1 115.0(3)
C42 C41 H41A 108.5
N1 C41 H41A 108.5
C42 C41 H41B 108.5
N1 C41 H41B 108.5
H41A C41 H41B 107.5
C41 C42 C43 111.4(3)
C41 C42 H42A 109.4
C43 C42 H42A 109.4
C41 C42 H42B 109.4
C43 C42 H42B 109.4
H42A C42 H42B 108.0
C44 C43 C42 113.5(3)
C44 C43 H43A 108.9
C42 C43 H43A 108.9
C44 C43 H43B 108.9
C42 C43 H43B 108.9
H43A C43 H43B 107.7
C43 C44 H44A 109.5
C43 C44 H44B 109.5
H44A C44 H44B 109.5
C43 C44 H44C 109.5
H44A C44 H44C 109.5
H44B C44 H44C 109.5

loop_
_geom_bond_atom_site_label_1
_geom_bond_atom_site_label_2
_geom_bond_distance
P1 F2 1.504(3)
P1 F3 1.525(3)
P1 F5 1.526(3)
P1 F1 1.540(3)
P1 F6 1.550(2)
P1 F4 1.556(2)
N1 C11 1.486(4)
N1 C31 1.489(4)
N1 C41 1.493(4)
N1 C21 1.493(4)
C11 C12 1.478(5)
C11 H11A 0.9900
C11 H11B 0.9900
C12 C13 1.484(5)
C12 H12A 0.9900
C12 H12B 0.9900
C13 C14 1.479(5)
C13 H13A 0.9900
C13 H13B 0.9900
C14 H14A 0.9800
C14 H14B 0.9800
C14 H14C 0.9800
C21 C22 1.482(5)
C21 H21A 0.9900
C21 H21B 0.9900
C22 C23 1.487(5)
C22 H22A 0.9900
C22 H22B 0.9900
C23 C24 1.481(6)
C23 H23A 0.9900
C23 H23B 0.9900
C24 H24A 0.9800
C24 H24B 0.9800
C24 H24C 0.9800
C31 C32 1.485(5)
C31 H31A 0.9900
C31 H31B 0.9900
C32 C33 1.490(5)
C32 H32A 0.9900
C32 H32B 0.9900
C33 C34 1.488(5)
C33 H33A 0.9900
C33 H33B 0.9900
C34 H34A 0.9800
C34 H34B 0.9800
C34 H34C 0.9800
C41 C42 1.485(5)
C41 H41A 0.9900
C41 H41B 0.9900
C42 C43 1.497(5)
C42 H42A 0.9900
C42 H42B 0.9900
C43 C44 1.490(5)
C43 H43A 0.9900
C43 H43B 0.9900
C44 H44A 0.9800
C44 H44B 0.9800
C44 H44C 0.9800

loop_
_geom_torsion_atom_site_label_1
_geom_torsion_atom_site_label_2
_geom_torsion_atom_site_label_3
_geom_torsion_atom_site_label_4
_geom_torsion
C31 N1 C11 C12 169.3(3)
C41 N1 C11 C12 49.8(4)
C21 N1 C11 C12 -69.6(4)
N1 C11 C12 C13 167.9(3)
C11 C12 C13 C14 -177.6(3)
C11 N1 C21 C22 -171.6(3)
C31 N1 C21 C22 -51.5(4)
C41 N1 C21 C22 67.8(4)
N1 C21 C22 C23 -178.5(3)
C21 C22 C23 C24 -176.0(4)
C11 N1 C31 C32 62.3(4)
C41 N1 C31 C32 -176.3(3)
C21 N1 C31 C32 -56.5(4)
N1 C31 C32 C33 -178.1(3)
C31 C32 C33 C34 -179.6(3)
C11 N1 C41 C42 59.0(3)
C31 N1 C41 C42 -61.4(4)
C21 N1 C41 C42 177.3(3)
N1 C41 C42 C43 -174.1(3)
C41 C42 C43 C44 71.0(4)

loop_
_cod_related_entry_id
_cod_related_entry_database
_cod_related_entry_code
1 ChemSpider 144722
